data_7248472
loop_
_publ_author_name
'Paska, Bart\/lomiej'
'Cichowicz, Grzegorz'
'Rzepi\'nski, Patryk'
'Cyra\'nski, Micha\/l Ksawery'
'Dobrzycki, \/Lukasz'
'Boese, Roland'

_publ_section_title
;
 Structural chemistry of decalins and perfluorodecalins
;
_journal_issue 19
_journal_name_full CrystEngComm
_journal_page_first 2474
_journal_page_last 2490
_journal_paper_doi 10.1039/D3CE01117H
_journal_volume 26
_journal_year 2024
_chemical_formula_sum 'C10 H18'
_chemical_formula_weight 138.24
_chemical_melting_point 229
_chemical_name_systematic 'cis-Decalin (HT form refined in monoclinic SG)'
_space_group_crystal_system monoclinic
_space_group_IT_number 15
_space_group_name_Hall '-I 2ya'
_space_group_name_H-M_alt 'I 1 2/a 1'
_atom_sites_solution_hydrogens geom
_audit_update_record
;
2023-11-05 deposited with the CCDC.	2024-02-21 downloaded from the CCDC.
;
_cell_angle_alpha 90
_cell_angle_beta 101.3997(10)
_cell_angle_gamma 90
_cell_formula_units_Z 8
_cell_length_a 11.9840(5)
_cell_length_b 8.2774(3)
_cell_length_c 17.9659(8)
_cell_measurement_reflns_used 5775
_cell_measurement_temperature 150.(2)
_cell_measurement_theta_max 25.3603
_cell_measurement_theta_min 2.7191
_cell_volume 1746.99(12)
_computing_cell_refinement 'SAINT V8.34A (Bruker AXS Inc., 2013)'
_computing_data_collection 'APEX2 V2014 (Bruker AXS Inc., 2014)'
_computing_data_reduction 'SAINT V8.34A (Bruker AXS Inc., 2013)'
_computing_publication_material 'APEX2 V2014 (Bruker AXS Inc., 2014)'
_computing_structure_refinement 'SHELXL-2014/7 (Sheldrick, 2014)'
_computing_structure_solution 'SHELXS-2014 (Sheldrick, 2014)'
_diffrn_ambient_temperature 150.(2)
_diffrn_detector_area_resol_mean 10.4167
_diffrn_measured_fraction_theta_full 0.986
_diffrn_measured_fraction_theta_max 0.986
_diffrn_measurement_device_type 'Bruker D8 VENTURE'
_diffrn_measurement_method '/p scans'
_diffrn_radiation_monochromator TRIUMPH
_diffrn_radiation_type MoK\a
_diffrn_radiation_wavelength 0.71073
_diffrn_reflns_av_R_equivalents 0.0228
_diffrn_reflns_av_unetI/netI 0.0101
_diffrn_reflns_limit_h_max 14
_diffrn_reflns_limit_h_min -14
_diffrn_reflns_limit_k_max 9
_diffrn_reflns_limit_k_min -9
_diffrn_reflns_limit_l_max 21
_diffrn_reflns_limit_l_min -21
_diffrn_reflns_number 10367
_diffrn_reflns_theta_full 25.04
_diffrn_reflns_theta_max 25.04
_diffrn_reflns_theta_min 2.31
_diffrn_source 'fine focus sealed tube'
_exptl_absorpt_coefficient_mu 0.058
_exptl_absorpt_correction_T_max 0.98
_exptl_absorpt_correction_T_min 0.92
_exptl_absorpt_correction_type multi-scan
_exptl_absorpt_process_details 'SADABS V2014/5 (Bruker AXS Inc.)'
_exptl_crystal_colour colourless
_exptl_crystal_density_diffrn 1.051
_exptl_crystal_density_method 'not measured'
_exptl_crystal_description cylindrical
_exptl_crystal_F_000 624
_exptl_crystal_recrystallization_method 'From the Melt'
_exptl_crystal_size_max 0.600
_exptl_crystal_size_mid 0.400
_exptl_crystal_size_min 0.400
_refine_diff_density_max 0.170
_refine_diff_density_min -0.137
_refine_ls_extinction_coef 0.0013(7)
_refine_ls_extinction_method 'SHELXL-2014/7 (Sheldrick 2014'
_refine_ls_goodness_of_fit_ref 1.037
_refine_ls_hydrogen_treatment constr
_refine_ls_matrix_type full
_refine_ls_number_parameters 133
_refine_ls_number_reflns 1530
_refine_ls_number_restraints 31
_refine_ls_restrained_S_all 1.036
_refine_ls_R_factor_all 0.0462
_refine_ls_R_factor_gt 0.0410
_refine_ls_shift/su_max 0.000
_refine_ls_shift/su_mean 0.000
_refine_ls_structure_factor_coef Fsqd
_refine_ls_weighting_details 'w=1/[\s^2^(Fo^2^)+(0.0395P)^2^+1.0617P] where P=(Fo^2^+2Fc^2^)/3'
_refine_ls_weighting_scheme calc
_refine_ls_wR_factor_gt 0.0959
_refine_ls_wR_factor_ref 0.1004
_reflns_number_gt 1364
_reflns_number_total 1530
_reflns_threshold_expression 'I > 2\s(I)'
_cod_data_source_file d3ce01117h2.cif
_cod_data_source_block c_Dec_k180K_150K_hu_mI
_cod_depositor_comments 'Adding full bibliography for 7248441--7248493.cif.'
_cod_database_code 7248472

loop_
_space_group_symop_operation_xyz
'x, y, z'
'-x+1/2, y, -z'
'x+1/2, y+1/2, z+1/2'
'-x+1, y+1/2, -z+1/2'
'-x, -y, -z'
'x-1/2, -y, z'
'-x+1/2, -y+1/2, -z+1/2'
'x, -y+1/2, z+1/2'

loop_
_atom_site_type_symbol
_atom_site_label
_atom_site_fract_x
_atom_site_fract_y
_atom_site_fract_z
_atom_site_U_iso_or_equiv
_atom_site_adp_type
_atom_site_calc_flag
_atom_site_refinement_flags_adp
_atom_site_refinement_flags_occupancy
_atom_site_refinement_flags_posn
_atom_site_occupancy
_atom_site_disorder_assembly
_atom_site_disorder_group
C C1 0.65535(9) 0.36534(15) 0.57894(6) 0.0291(3) Uani d . P D 0.975(2) A 1
H H1 0.6442 0.3477 0.5229 0.035 Uiso calc U P R 0.975(2) A 1
C C2 0.73382(10) 0.23064(19) 0.61714(7) 0.0405(4) Uani d . P D 0.975(2) A 1
H H2A 0.8072 0.2362 0.5999 0.049 Uiso calc U P R 0.975(2) A 1
H H2B 0.7494 0.247 0.6728 0.049 Uiso calc U P R 0.975(2) A 1
C C3 0.68102(14) 0.06420(18) 0.59869(10) 0.0529(4) Uani d . P D 0.975(2) A 1
H H3A 0.7324 -0.0193 0.6262 0.063 Uiso calc U P R 0.975(2) A 1
H H3B 0.6724 0.0433 0.5436 0.063 Uiso calc U P R 0.975(2) A 1
C C4 0.56483(14) 0.05223(17) 0.62115(11) 0.0488(4) Uani d U P D 0.975(2) A 1
H H4A 0.5303 -0.0541 0.6054 0.059 Uiso calc U P R 0.975(2) A 1
H H4B 0.5745 0.0606 0.677 0.059 Uiso calc U P R 0.975(2) A 1
C C5 0.48628(11) 0.18582(17) 0.58392(8) 0.0389(3) Uani d . P D 0.975(2) A 1
H H5A 0.4138 0.1797 0.6023 0.047 Uiso calc U P R 0.975(2) A 1
H H5B 0.4689 0.168 0.5283 0.047 Uiso calc U P R 0.975(2) A 1
C C6 0.53695(9) 0.35504(14) 0.60009(6) 0.0284(3) Uani d . P D 0.975(2) A 1
H H6 0.4861 0.4316 0.566 0.034 Uiso calc U P R 0.975(2) A 1
C C7 0.53991(10) 0.41059(16) 0.68165(7) 0.0328(3) Uani d . P D 0.975(2) A 1
H H7A 0.4618 0.4089 0.6919 0.039 Uiso calc U P R 0.975(2) A 1
H H7B 0.5869 0.3346 0.7173 0.039 Uiso calc U P R 0.975(2) A 1
C C8 0.58878(11) 0.58048(18) 0.69515(8) 0.0435(4) Uani d . P D 0.975(2) A 1
H H8A 0.5931 0.6108 0.749 0.052 Uiso calc U P R 0.975(2) A 1
H H8B 0.5377 0.6582 0.6631 0.052 Uiso calc U P R 0.975(2) A 1
C C9 0.70740(11) 0.58986(18) 0.67628(8) 0.0439(4) Uani d . P D 0.975(2) A 1
H H9A 0.7604 0.521 0.7121 0.053 Uiso calc U P R 0.975(2) A 1
H H9B 0.7354 0.7025 0.6825 0.053 Uiso calc U P R 0.975(2) A 1
C C10 0.70584(10) 0.53423(19) 0.59500(7) 0.0361(3) Uani d . P D 0.975(2) A 1
H H10A 0.7846 0.5346 0.5858 0.043 Uiso calc U P R 0.975(2) A 1
H H10B 0.6608 0.6119 0.5593 0.043 Uiso calc U P R 0.975(2) A 1
C C1B 0.5972(18) 0.308(3) 0.6784(12) 0.029(11) Uiso d . P D 0.025(2) A 2
H H1B 0.6011 0.2293 0.7211 0.035 Uiso calc U P R 0.025(2) A 2
C C2B 0.5064(17) 0.251(3) 0.6105(15) 0.007(8) Uiso d . P D 0.025(2) A 2
H H2B1 0.43 0.2559 0.6237 0.009 Uiso calc U P R 0.025(2) A 2
H H2B2 0.5064 0.3226 0.5663 0.009 Uiso calc U P R 0.025(2) A 2
C C3B 0.533(2) 0.078(3) 0.5908(19) 0.010(10) Uiso d . P D 0.025(2) A 2
H H3B1 0.4709 0.0356 0.5513 0.012 Uiso calc U P R 0.025(2) A 2
H H3B2 0.54 0.0091 0.6364 0.012 Uiso calc U P R 0.025(2) A 2
C C4B 0.646(2) 0.075(5) 0.562(2) 0.058(16) Uiso d U P D 0.025(2) A 2
H H4B1 0.6639 -0.0373 0.5492 0.07 Uiso calc U P R 0.025(2) A 2
H H4B2 0.6388 0.1416 0.5154 0.07 Uiso calc U P R 0.025(2) A 2
C C5B 0.7387(19) 0.141(3) 0.6238(17) 0.006(8) Uiso d . P D 0.025(2) A 2
H H5B1 0.8104 0.1462 0.6044 0.007 Uiso calc U P R 0.025(2) A 2
H H5B2 0.7507 0.0652 0.6672 0.007 Uiso calc U P R 0.025(2) A 2
C C6B 0.7137(16) 0.310(2) 0.6525(13) 0.030(11) Uiso d . P D 0.025(2) A 2
H H6B 0.7749 0.3388 0.6968 0.036 Uiso calc U P R 0.025(2) A 2
C C7B 0.707(2) 0.441(3) 0.5915(14) 0.005(8) Uiso d . P D 0.025(2) A 2
H H7B1 0.7794 0.4428 0.5726 0.006 Uiso calc U P R 0.025(2) A 2
H H7B2 0.6448 0.415 0.5481 0.006 Uiso calc U P R 0.025(2) A 2
C C8B 0.686(2) 0.606(3) 0.6232(19) 0.010(8) Uiso d . P D 0.025(2) A 2
H H8B1 0.6888 0.6906 0.5844 0.012 Uiso calc U P R 0.025(2) A 2
H H8B2 0.7464 0.6306 0.6681 0.012 Uiso calc U P R 0.025(2) A 2
C C9B 0.569(2) 0.608(3) 0.646(2) 0.034(12) Uiso d . P D 0.025(2) A 2
H H9B1 0.5549 0.7145 0.6671 0.041 Uiso calc U P R 0.025(2) A 2
H H9B2 0.5085 0.5863 0.6011 0.041 Uiso calc U P R 0.025(2) A 2
C C10B 0.570(2) 0.476(3) 0.7056(15) 0.010(9) Uiso d . P D 0.025(2) A 2
H H10C 0.4948 0.473 0.7203 0.013 Uiso calc U P R 0.025(2) A 2
H H10D 0.6275 0.5041 0.7515 0.013 Uiso calc U P R 0.025(2) A 2

loop_
_atom_site_aniso_label
_atom_site_aniso_U_11
_atom_site_aniso_U_22
_atom_site_aniso_U_33
_atom_site_aniso_U_12
_atom_site_aniso_U_13
_atom_site_aniso_U_23
C1 0.0277(6) 0.0390(7) 0.0213(6) -0.0023(5) 0.0067(4) -0.0002(5)
C2 0.0313(7) 0.0559(10) 0.0376(7) 0.0108(6) 0.0145(5) 0.0055(6)
C3 0.0600(10) 0.0415(9) 0.0639(11) 0.0165(7) 0.0288(9) 0.0075(7)
C4 0.0607(9) 0.0336(8) 0.0577(10) 0.0004(7) 0.0257(9) 0.0064(7)
C5 0.0368(7) 0.0398(8) 0.0419(8) -0.0094(6) 0.0123(6) -0.0030(6)
C6 0.0231(6) 0.0333(7) 0.0282(6) 0.0000(5) 0.0035(4) 0.0037(5)
C7 0.0240(6) 0.0431(8) 0.0335(7) 0.0001(5) 0.0112(5) -0.0009(6)
C8 0.0418(7) 0.0482(9) 0.0444(8) -0.0060(6) 0.0183(6) -0.0143(6)
C9 0.0398(7) 0.0536(9) 0.0407(8) -0.0173(6) 0.0135(6) -0.0149(6)
C10 0.0320(6) 0.0459(9) 0.0326(7) -0.0099(6) 0.0114(5) -0.0026(6)

loop_
_atom_type_symbol
_atom_type_description
_atom_type_scat_dispersion_real
_atom_type_scat_dispersion_imag
_atom_type_scat_source
C C 0.0033 0.0016 'International Tables Vol C Tables 4.2.6.8 and 6.1.1.4'
H H 0.0000 0.0000 'International Tables Vol C Tables 4.2.6.8 and 6.1.1.4'

loop_
_geom_angle_atom_site_label_1
_geom_angle_atom_site_label_2
_geom_angle_atom_site_label_3
_geom_angle_site_symmetry_1
_geom_angle_site_symmetry_3
_geom_angle
_geom_angle_publ_flag
C10 C1 C2 . . 113.36(10) ?
C10 C1 C6 . . 110.69(10) ?
C2 C1 C6 . . 111.28(10) ?
C10 C1 H1 . . 107.1 ?
C2 C1 H1 . . 107.1 ?
C6 C1 H1 . . 107.1 ?
C3 C2 C1 . . 111.64(11) ?
C3 C2 H2A . . 109.3 ?
C1 C2 H2A . . 109.3 ?
C3 C2 H2B . . 109.3 ?
C1 C2 H2B . . 109.3 ?
H2A C2 H2B . . 108.0 ?
C2 C3 C4 . . 111.22(11) ?
C2 C3 H3A . . 109.4 ?
C4 C3 H3A . . 109.4 ?
C2 C3 H3B . . 109.4 ?
C4 C3 H3B . . 109.4 ?
H3A C3 H3B . . 108.0 ?
C5 C4 C3 . . 110.75(12) ?
C5 C4 H4A . . 109.5 ?
C3 C4 H4A . . 109.5 ?
C5 C4 H4B . . 109.5 ?
C3 C4 H4B . . 109.5 ?
H4A C4 H4B . . 108.1 ?
C4 C5 C6 . . 113.22(11) ?
C4 C5 H5A . . 108.9 ?
C6 C5 H5A . . 108.9 ?
C4 C5 H5B . . 108.9 ?
C6 C5 H5B . . 108.9 ?
H5A C5 H5B . . 107.7 ?
C7 C6 C5 . . 112.96(10) ?
C7 C6 C1 . . 111.79(9) ?
C5 C6 C1 . . 110.69(10) ?
C7 C6 H6 . . 107.0 ?
C5 C6 H6 . . 107.0 ?
C1 C6 H6 . . 107.0 ?
C8 C7 C6 . . 111.43(10) ?
C8 C7 H7A . . 109.3 ?
C6 C7 H7A . . 109.3 ?
C8 C7 H7B . . 109.3 ?
C6 C7 H7B . . 109.3 ?
H7A C7 H7B . . 108.0 ?
C7 C8 C9 . . 110.90(11) ?
C7 C8 H8A . . 109.5 ?
C9 C8 H8A . . 109.5 ?
C7 C8 H8B . . 109.5 ?
C9 C8 H8B . . 109.5 ?
H8A C8 H8B . . 108.0 ?
C8 C9 C10 . . 111.16(10) ?
C8 C9 H9A . . 109.4 ?
C10 C9 H9A . . 109.4 ?
C8 C9 H9B . . 109.4 ?
C10 C9 H9B . . 109.4 ?
H9A C9 H9B . . 108.0 ?
C9 C10 C1 . . 112.70(10) ?
C9 C10 H10A . . 109.1 ?
C1 C10 H10A . . 109.1 ?
C9 C10 H10B . . 109.1 ?
C1 C10 H10B . . 109.1 ?
H10A C10 H10B . . 107.8 ?
C10B C1B C2B . . 111.7(13) ?
C10B C1B C6B . . 110.2(11) ?
C2B C1B C6B . . 107.6(12) ?
C10B C1B H1B . . 109.1 ?
C2B C1B H1B . . 109.1 ?
C6B C1B H1B . . 109.1 ?
C3B C2B C1B . . 108.8(13) ?
C3B C2B H2B1 . . 109.9 ?
C1B C2B H2B1 . . 109.9 ?
C3B C2B H2B2 . . 109.9 ?
C1B C2B H2B2 . . 109.9 ?
H2B1 C2B H2B2 . . 108.3 ?
C2B C3B C4B . . 109.7(14) ?
C2B C3B H3B1 . . 109.7 ?
C4B C3B H3B1 . . 109.7 ?
C2B C3B H3B2 . . 109.7 ?
C4B C3B H3B2 . . 109.7 ?
H3B1 C3B H3B2 . . 108.2 ?
C5B C4B C3B . . 108.1(14) ?
C5B C4B H4B1 . . 110.1 ?
C3B C4B H4B1 . . 110.1 ?
C5B C4B H4B2 . . 110.1 ?
C3B C4B H4B2 . . 110.1 ?
H4B1 C4B H4B2 . . 108.4 ?
C4B C5B C6B . . 114.3(13) ?
C4B C5B H5B1 . . 108.7 ?
C6B C5B H5B1 . . 108.7 ?
C4B C5B H5B2 . . 108.7 ?
C6B C5B H5B2 . . 108.7 ?
H5B1 C5B H5B2 . . 107.6 ?
C7B C6B C5B . . 112.8(13) ?
C7B C6B C1B . . 107.4(11) ?
C5B C6B C1B . . 109.7(11) ?
C7B C6B H6B . . 108.9 ?
C5B C6B H6B . . 108.9 ?
C1B C6B H6B . . 108.9 ?
C8B C7B C6B . . 110.9(13) ?
C8B C7B H7B1 . . 109.5 ?
C6B C7B H7B1 . . 109.5 ?
C8B C7B H7B2 . . 109.5 ?
C6B C7B H7B2 . . 109.5 ?
H7B1 C7B H7B2 . . 108.0 ?
C7B C8B C9B . . 109.4(13) ?
C7B C8B H8B1 . . 109.8 ?
C9B C8B H8B1 . . 109.8 ?
C7B C8B H8B2 . . 109.8 ?
C9B C8B H8B2 . . 109.8 ?
H8B1 C8B H8B2 . . 108.2 ?
C10B C9B C8B . . 107.5(13) ?
C10B C9B H9B1 . . 110.2 ?
C8B C9B H9B1 . . 110.2 ?
C10B C9B H9B2 . . 110.2 ?
C8B C9B H9B2 . . 110.2 ?
H9B1 C9B H9B2 . . 108.5 ?
C9B C10B C1B . . 113.4(13) ?
C9B C10B H10C . . 108.9 ?
C1B C10B H10C . . 108.9 ?
C9B C10B H10D . . 108.9 ?
C1B C10B H10D . . 108.9 ?
H10C C10B H10D . . 107.7 ?

loop_
_geom_bond_atom_site_label_1
_geom_bond_atom_site_label_2
_geom_bond_site_symmetry_2
_geom_bond_distance
_geom_bond_publ_flag
C1 C10 . 1.5280(18) ?
C1 C2 . 1.5308(18) ?
C1 C6 . 1.5421(15) ?
C1 H1 . 1.0 ?
C2 C3 . 1.525(2) ?
C2 H2A . 0.99 ?
C2 H2B . 0.99 ?
C3 C4 . 1.528(2) ?
C3 H3A . 0.99 ?
C3 H3B . 0.99 ?
C4 C5 . 1.519(2) ?
C4 H4A . 0.99 ?
C4 H4B . 0.99 ?
C5 C6 . 1.5314(17) ?
C5 H5A . 0.99 ?
C5 H5B . 0.99 ?
C6 C7 . 1.5293(16) ?
C6 H6 . 1.0 ?
C7 C8 . 1.5242(19) ?
C7 H7A . 0.99 ?
C7 H7B . 0.99 ?
C8 C9 . 1.5272(17) ?
C8 H8A . 0.99 ?
C8 H8B . 0.99 ?
C9 C10 . 1.5276(17) ?
C9 H9A . 0.99 ?
C9 H9B . 0.99 ?
C10 H10A . 0.99 ?
C10 H10B . 0.99 ?
C1B C10B . 1.531(10) ?
C1B C2B . 1.539(10) ?
C1B C6B . 1.556(10) ?
C1B H1B . 1.0 ?
C2B C3B . 1.523(10) ?
C2B H2B1 . 0.99 ?
C2B H2B2 . 0.99 ?
C3B C4B . 1.536(10) ?
C3B H3B1 . 0.99 ?
C3B H3B2 . 0.99 ?
C4B C5B . 1.515(10) ?
C4B H4B1 . 0.99 ?
C4B H4B2 . 0.99 ?
C5B C6B . 1.537(10) ?
C5B H5B1 . 0.99 ?
C5B H5B2 . 0.99 ?
C6B C7B . 1.534(10) ?
C6B H6B . 1.0 ?
C7B C8B . 1.525(10) ?
C7B H7B1 . 0.99 ?
C7B H7B2 . 0.99 ?
C8B C9B . 1.536(10) ?
C8B H8B1 . 0.99 ?
C8B H8B2 . 0.99 ?
C9B C10B . 1.529(10) ?
C9B H9B1 . 0.99 ?
C9B H9B2 . 0.99 ?
C10B H10C . 0.99 ?
C10B H10D . 0.99 ?

loop_
_geom_torsion_atom_site_label_1
_geom_torsion_atom_site_label_2
_geom_torsion_atom_site_label_3
_geom_torsion_atom_site_label_4
_geom_torsion_site_symmetry_1
_geom_torsion_site_symmetry_2
_geom_torsion_site_symmetry_3
_geom_torsion_site_symmetry_4
_geom_torsion
_geom_torsion_publ_flag
C10 C1 C2 C3 . . . . -179.13(10) ?
C6 C1 C2 C3 . . . . 55.33(13) ?
C1 C2 C3 C4 . . . . -56.44(16) ?
C2 C3 C4 C5 . . . . 55.34(19) ?
C3 C4 C5 C6 . . . . -54.68(17) ?
C4 C5 C6 C7 . . . . -72.68(14) ?
C4 C5 C6 C1 . . . . 53.54(14) ?
C10 C1 C6 C7 . . . . -53.19(13) ?
C2 C1 C6 C7 . . . . 73.82(13) ?
C10 C1 C6 C5 . . . . 179.94(10) ?
C2 C1 C6 C5 . . . . -53.05(13) ?
C5 C6 C7 C8 . . . . -178.95(10) ?
C1 C6 C7 C8 . . . . 55.41(13) ?
C6 C7 C8 C9 . . . . -56.38(14) ?
C7 C8 C9 C10 . . . . 55.72(16) ?
C8 C9 C10 C1 . . . . -54.87(16) ?
C2 C1 C10 C9 . . . . -72.67(14) ?
C6 C1 C10 C9 . . . . 53.18(14) ?
C10B C1B C2B C3B . . . . -175.3(18) ?
C6B C1B C2B C3B . . . . 64.(2) ?
C1B C2B C3B C4B . . . . -66.(2) ?
C2B C3B C4B C5B . . . . 59.(3) ?
C3B C4B C5B C6B . . . . -55.(3) ?
C4B C5B C6B C7B . . . . -65.(3) ?
C4B C5B C6B C1B . . . . 55.(2) ?
C10B C1B C6B C7B . . . . -55.9(17) ?
C2B C1B C6B C7B . . . . 66.1(19) ?
C10B C1B C6B C5B . . . . -178.8(15) ?
C2B C1B C6B C5B . . . . -56.9(17) ?
C5B C6B C7B C8B . . . . -178.1(18) ?
C1B C6B C7B C8B . . . . 61.(2) ?
C6B C7B C8B C9B . . . . -64.(2) ?
C7B C8B C9B C10B . . . . 59.(2) ?
C8B C9B C10B C1B . . . . -57.(3) ?
C2B C1B C10B C9B . . . . -63.(2) ?
C6B C1B C10B C9B . . . . 57.(2) ?
